data_4506241
loop_
_publ_author_name
'Lama, Prem'
'Mrozinski, Jerzy'
'Bharadwaj, Parimal K.'

_publ_section_title
;
 Co(II) Coordination Polymers with Co-Ligand Dependent Dinuclear to
 Tetranuclear Core: Spin-Canting, Weak Ferromagnetic, and
 Antiferromagnetic Behavior
;
_journal_issue 6
_journal_name_full 'Crystal Growth &amp; Design'
_journal_page_first 3158
_journal_paper_doi 10.1021/cg300330p
_journal_volume 12
_journal_year 2012
_chemical_formula_moiety 'C23 H18 Co N2 O7'
_chemical_formula_sum 'C23 H18 Co N2 O7'
_chemical_formula_weight 493.32
_chemical_name_systematic
;
 ?
;
_space_group_IT_number 2
_symmetry_cell_setting triclinic
_symmetry_space_group_name_Hall '-P 1'
_symmetry_space_group_name_H-M 'P -1'
_atom_sites_solution_hydrogens geom
_atom_sites_solution_primary direct
_atom_sites_solution_secondary difmap
_audit_creation_method SHELXL-97
_cell_angle_alpha 102.467(3)
_cell_angle_beta 90.171(6)
_cell_angle_gamma 101.097(5)
_cell_formula_units_Z 2
_cell_length_a 8.422(3)
_cell_length_b 8.874(5)
_cell_length_c 14.509(4)
_cell_measurement_reflns_used 999
_cell_measurement_temperature 100(2)
_cell_measurement_theta_max 25.50
_cell_measurement_theta_min 2.40
_cell_volume 1037.9(7)
_computing_cell_refinement 'SAINT 6.45 ( Bruker, 2003)'
_computing_data_collection 'SMART 5.628 (Bruker, 2003)'
_computing_data_reduction 'SAINT 6.45 ( Bruker, 2003)'
_computing_molecular_graphics 'DIAMOND 2.1e'
_computing_structure_refinement 'SHELXL-97 (Sheldrick, 1997)'
_computing_structure_solution SIR-97
_diffrn_ambient_temperature 100(2)
_diffrn_measured_fraction_theta_full 0.965
_diffrn_measured_fraction_theta_max 0.965
_diffrn_measurement_device_type 'BRUKER SMART APEX'
_diffrn_measurement_method /w-scans
_diffrn_radiation_monochromator graphite
_diffrn_radiation_source 'fine-focus sealed tube'
_diffrn_radiation_type MoK\a
_diffrn_radiation_wavelength 0.71073
_diffrn_reflns_av_R_equivalents 0.0274
_diffrn_reflns_av_sigmaI/netI 0.0542
_diffrn_reflns_limit_h_max 6
_diffrn_reflns_limit_h_min -10
_diffrn_reflns_limit_k_max 10
_diffrn_reflns_limit_k_min -10
_diffrn_reflns_limit_l_max 17
_diffrn_reflns_limit_l_min -16
_diffrn_reflns_number 5218
_diffrn_reflns_theta_full 25.50
_diffrn_reflns_theta_max 25.50
_diffrn_reflns_theta_min 2.40
_exptl_absorpt_coefficient_mu 0.877
_exptl_absorpt_correction_T_max 0.9020
_exptl_absorpt_correction_T_min 0.8171
_exptl_absorpt_correction_type empirical
_exptl_absorpt_process_details SADABS
_exptl_crystal_colour pink
_exptl_crystal_density_diffrn 1.579
_exptl_crystal_density_method 'not measured'
_exptl_crystal_description block
_exptl_crystal_F_000 506
_exptl_crystal_size_max 0.24
_exptl_crystal_size_mid 0.16
_exptl_crystal_size_min 0.12
_refine_diff_density_max 0.595
_refine_diff_density_min -0.575
_refine_diff_density_rms 0.087
_refine_ls_extinction_method none
_refine_ls_goodness_of_fit_ref 1.026
_refine_ls_hydrogen_treatment constr
_refine_ls_matrix_type full
_refine_ls_number_parameters 298
_refine_ls_number_reflns 3733
_refine_ls_number_restraints 0
_refine_ls_restrained_S_all 1.026
_refine_ls_R_factor_all 0.0601
_refine_ls_R_factor_gt 0.0453
_refine_ls_shift/su_max 0.001
_refine_ls_shift/su_mean 0.000
_refine_ls_structure_factor_coef Fsqd
_refine_ls_weighting_details 'calc w=1/[\s^2^(Fo^2^)+(0.0730P)^2^+0.2473P] where P=(Fo^2^+2Fc^2^)/3'
_refine_ls_weighting_scheme calc
_refine_ls_wR_factor_gt 0.1119
_refine_ls_wR_factor_ref 0.1232
_reflns_number_gt 3019
_reflns_number_total 3733
_reflns_threshold_expression >2sigma(I)
_cod_data_source_file cg300330p_si_002.cif
_cod_data_source_block Complex4
_cod_depositor_comments
;
The following automatic conversions were performed:

'_symmetry_cell_setting' value 'Triclinic' changed to 'triclinic'
according to /home/saulius/struct/CIF-dictionaries/cif_core.dic
dictionary named 'cif_core.dic' version 2.4.1 from 2010-06-29.

Automatic conversion script
Id: cif_fix_values 1891 2012-01-12 08:04:46Z andrius 
;
_cod_original_sg_symbol_H-M P-1
_cod_database_code 4506241

loop_
_symmetry_equiv_pos_as_xyz
'x, y, z'
'-x, -y, -z'

loop_
_atom_site_label
_atom_site_type_symbol
_atom_site_fract_x
_atom_site_fract_y
_atom_site_fract_z
_atom_site_U_iso_or_equiv
_atom_site_adp_type
_atom_site_occupancy
_atom_site_symmetry_multiplicity
_atom_site_calc_flag
_atom_site_refinement_flags
Co1 Co -0.39883(5) 0.41236(5) 0.44682(3) 0.02381(16) Uani 1 1 d .
O1 O -0.6445(3) 1.1482(3) 0.98427(17) 0.0461(7) Uani 1 1 d .
O2 O -0.7052(3) 1.3433(3) 0.92486(16) 0.0320(5) Uani 1 1 d .
H2 H -0.7669 1.3505 0.9685 0.048 Uiso 1 1 calc R
O3 O -0.5172(3) 1.4467(3) 0.63227(16) 0.0346(6) Uani 1 1 d .
O4 O -0.3498(3) 1.3071(3) 0.55011(14) 0.0283(5) Uani 1 1 d .
O5 O -0.2308(2) 0.9546(2) 0.75908(14) 0.0268(5) Uani 1 1 d .
O6 O -0.2418(3) 0.6084(3) 0.51493(16) 0.0373(6) Uani 1 1 d .
O7 O -0.4010(3) 0.7533(2) 0.60231(15) 0.0292(5) Uani 1 1 d .
N1 N -0.2464(3) 0.3603(3) 0.33955(18) 0.0262(6) Uani 1 1 d .
N2 N 0.0567(3) 0.3840(3) 0.04033(16) 0.0206(5) Uani 1 1 d .
C1 C -0.6240(4) 1.2307(4) 0.9282(2) 0.0250(7) Uani 1 1 d .
C2 C -0.5092(3) 1.2123(3) 0.8499(2) 0.0212(6) Uani 1 1 d .
C3 C -0.5043(3) 1.3012(3) 0.7815(2) 0.0212(6) Uani 1 1 d .
H3 H -0.5619 1.3822 0.7886 0.025 Uiso 1 1 calc R
C4 C -0.4139(3) 1.2691(3) 0.7032(2) 0.0204(6) Uani 1 1 d .
C5 C -0.4261(3) 1.3481(3) 0.6229(2) 0.0242(7) Uani 1 1 d .
C6 C -0.3222(3) 1.1527(3) 0.6938(2) 0.0202(6) Uani 1 1 d .
H6 H -0.2621 1.1305 0.6407 0.024 Uiso 1 1 calc R
C7 C -0.3213(3) 1.0703(3) 0.7644(2) 0.0226(6) Uani 1 1 d .
C8 C -0.4166(3) 1.0956(3) 0.8418(2) 0.0218(6) Uani 1 1 d .
H8 H -0.4188 1.0362 0.8875 0.026 Uiso 1 1 calc R
C9 C -0.1059(4) 0.9590(4) 0.6956(2) 0.0278(7) Uani 1 1 d .
C10 C 0.0314(4) 1.0738(5) 0.7220(2) 0.0442(10) Uani 1 1 d .
H10 H 0.0362 1.1480 0.7786 0.053 Uiso 1 1 calc R
C11 C 0.1621(4) 1.0788(5) 0.6646(3) 0.0525(11) Uani 1 1 d .
H11 H 0.2529 1.1590 0.6812 0.063 Uiso 1 1 calc R
C12 C 0.1579(4) 0.9656(4) 0.5833(2) 0.0370(8) Uani 1 1 d .
H12 H 0.2476 0.9656 0.5460 0.044 Uiso 1 1 calc R
C13 C 0.0202(4) 0.8523(4) 0.5572(2) 0.0277(7) Uani 1 1 d .
H13 H 0.0181 0.7757 0.5020 0.033 Uiso 1 1 calc R
C14 C -0.1169(4) 0.8488(3) 0.6113(2) 0.0246(7) Uani 1 1 d .
C15 C -0.2651(4) 0.7279(4) 0.5743(2) 0.0268(7) Uani 1 1 d .
C16 C -0.0924(4) 0.4320(4) 0.3453(2) 0.0288(7) Uani 1 1 d .
H16 H -0.0512 0.5022 0.4013 0.035 Uiso 1 1 calc R
C17 C 0.0093(4) 0.4073(4) 0.2720(2) 0.0298(7) Uani 1 1 d .
H17 H 0.1166 0.4604 0.2792 0.036 Uiso 1 1 calc R
C18 C -0.0467(4) 0.3049(4) 0.1889(2) 0.0269(7) Uani 1 1 d .
C19 C -0.2070(4) 0.2277(4) 0.1832(2) 0.0377(9) Uani 1 1 d .
H19 H -0.2503 0.1553 0.1285 0.045 Uiso 1 1 calc R
C20 C -0.3015(4) 0.2593(4) 0.2595(2) 0.0389(9) Uani 1 1 d .
H20 H -0.4092 0.2072 0.2546 0.047 Uiso 1 1 calc R
C21 C 0.0619(4) 0.2791(4) 0.1064(2) 0.0299(7) Uani 1 1 d .
H21A H 0.1726 0.2944 0.1308 0.036 Uiso 1 1 calc R
H21B H 0.0308 0.1707 0.0716 0.036 Uiso 1 1 calc R
C22 C 0.0906(3) 0.5526(3) 0.0866(2) 0.0225(6) Uani 1 1 d .
H22A H 0.1930 0.5787 0.1227 0.027 Uiso 1 1 calc R
H22B H 0.0063 0.5748 0.1299 0.027 Uiso 1 1 calc R
C23 C 0.0978(3) 0.6523(3) 0.0145(2) 0.0246(7) Uani 1 1 d .
H23A H 0.1211 0.7628 0.0461 0.029 Uiso 1 1 calc R
H23B H 0.1843 0.6327 -0.0277 0.029 Uiso 1 1 calc R

loop_
_atom_site_aniso_label
_atom_site_aniso_U_11
_atom_site_aniso_U_22
_atom_site_aniso_U_33
_atom_site_aniso_U_23
_atom_site_aniso_U_13
_atom_site_aniso_U_12
Co1 0.0327(3) 0.0184(2) 0.0242(3) 0.00802(17) 0.01465(17) 0.01058(17)
O1 0.0649(17) 0.0579(17) 0.0368(14) 0.0283(13) 0.0301(12) 0.0432(14)
O2 0.0352(12) 0.0354(13) 0.0365(13) 0.0171(10) 0.0217(10) 0.0234(10)
O3 0.0417(13) 0.0335(13) 0.0419(14) 0.0232(11) 0.0222(11) 0.0230(11)
O4 0.0352(12) 0.0295(12) 0.0256(12) 0.0109(9) 0.0133(9) 0.0139(10)
O5 0.0340(12) 0.0315(12) 0.0220(11) 0.0071(9) 0.0068(9) 0.0222(9)
O6 0.0501(14) 0.0226(12) 0.0346(13) 0.0004(10) 0.0219(11) 0.0022(10)
O7 0.0337(12) 0.0200(11) 0.0347(12) 0.0059(9) 0.0082(9) 0.0071(9)
N1 0.0393(15) 0.0182(13) 0.0261(14) 0.0091(11) 0.0160(11) 0.0129(11)
N2 0.0243(13) 0.0204(13) 0.0203(12) 0.0070(10) 0.0081(10) 0.0095(10)
C1 0.0289(16) 0.0280(16) 0.0202(16) 0.0026(13) 0.0069(12) 0.0135(13)
C2 0.0202(14) 0.0232(15) 0.0200(15) 0.0028(12) 0.0036(11) 0.0060(12)
C3 0.0184(14) 0.0175(14) 0.0261(16) -0.0009(12) 0.0029(11) 0.0059(11)
C4 0.0189(14) 0.0173(14) 0.0233(15) 0.0019(12) 0.0050(11) 0.0027(11)
C5 0.0210(15) 0.0209(15) 0.0319(17) 0.0086(13) 0.0096(12) 0.0039(12)
C6 0.0180(14) 0.0213(15) 0.0203(14) 0.0010(12) 0.0047(11) 0.0054(11)
C7 0.0202(14) 0.0227(15) 0.0258(16) 0.0028(12) 0.0009(12) 0.0091(12)
C8 0.0233(15) 0.0245(15) 0.0189(14) 0.0047(12) 0.0020(11) 0.0080(12)
C9 0.0265(16) 0.0391(19) 0.0248(16) 0.0078(14) 0.0058(13) 0.0227(14)
C10 0.0287(18) 0.064(3) 0.0306(19) -0.0149(18) -0.0016(14) 0.0162(17)
C11 0.0223(17) 0.077(3) 0.048(2) -0.008(2) -0.0004(16) 0.0089(18)
C12 0.0248(17) 0.054(2) 0.0370(19) 0.0090(17) 0.0067(14) 0.0200(16)
C13 0.0379(18) 0.0275(16) 0.0243(16) 0.0073(13) 0.0090(13) 0.0207(14)
C14 0.0339(17) 0.0228(15) 0.0237(15) 0.0103(13) 0.0062(12) 0.0161(13)
C15 0.0427(19) 0.0222(16) 0.0206(16) 0.0134(13) 0.0126(13) 0.0086(14)
C16 0.0357(18) 0.0333(18) 0.0247(16) 0.0102(14) 0.0062(13) 0.0203(14)
C17 0.0288(16) 0.0419(19) 0.0267(17) 0.0147(15) 0.0098(13) 0.0184(14)
C18 0.0398(18) 0.0241(16) 0.0266(16) 0.0147(13) 0.0162(13) 0.0200(14)
C19 0.055(2) 0.0210(16) 0.0322(18) 0.0005(14) 0.0211(16) 0.0003(15)
C20 0.051(2) 0.0242(17) 0.0349(19) 0.0028(15) 0.0249(16) -0.0060(15)
C21 0.0427(19) 0.0316(18) 0.0239(16) 0.0122(14) 0.0138(14) 0.0214(15)
C22 0.0222(15) 0.0236(15) 0.0224(15) 0.0041(12) 0.0054(11) 0.0072(12)
C23 0.0252(15) 0.0204(15) 0.0276(16) 0.0039(13) 0.0077(12) 0.0049(12)

loop_
_atom_type_symbol
_atom_type_description
_atom_type_scat_dispersion_real
_atom_type_scat_dispersion_imag
_atom_type_scat_source
C C 0.0033 0.0016 'International Tables Vol C Tables 4.2.6.8 and 6.1.1.4'
H H 0.0000 0.0000 'International Tables Vol C Tables 4.2.6.8 and 6.1.1.4'
N N 0.0061 0.0033 'International Tables Vol C Tables 4.2.6.8 and 6.1.1.4'
O O 0.0106 0.0060 'International Tables Vol C Tables 4.2.6.8 and 6.1.1.4'
Co Co 0.3494 0.9721 'International Tables Vol C Tables 4.2.6.8 and 6.1.1.4'

loop_
_geom_angle_atom_site_label_1
_geom_angle_atom_site_label_2
_geom_angle_atom_site_label_3
_geom_angle
_geom_angle_site_symmetry_1
_geom_angle_site_symmetry_3
O4 Co1 O7 93.34(9) 1_545 2_466
O4 Co1 O6 88.15(10) 1_545 .
O7 Co1 O6 164.82(9) 2_466 .
O4 Co1 N1 107.94(10) 1_545 .
O7 Co1 N1 100.14(10) 2_466 .
O6 Co1 N1 93.74(10) . .
O4 Co1 O3 164.79(8) 1_545 2_476
O7 Co1 O3 87.32(10) 2_466 2_476
O6 Co1 O3 87.34(11) . 2_476
N1 Co1 O3 86.85(10) . 2_476
O4 Co1 Co1 94.74(7) 1_545 2_466
O7 Co1 Co1 87.54(8) 2_466 2_466
O6 Co1 Co1 77.28(8) . 2_466
N1 Co1 Co1 155.42(7) . 2_466
O3 Co1 Co1 70.10(7) 2_476 2_466
C1 O2 H2 109.5 . .
C5 O3 Co1 138.6(2) . 2_476
C5 O4 Co1 111.5(2) . 1_565
C7 O5 C9 115.5(2) . .
C15 O6 Co1 131.0(2) . .
C15 O7 Co1 118.6(2) . 2_466
C16 N1 C20 117.5(3) . .
C16 N1 Co1 121.7(2) . .
C20 N1 Co1 120.8(2) . .
C23 N2 C22 108.6(2) 2_565 .
C23 N2 C21 112.7(2) 2_565 .
C22 N2 C21 113.7(2) . .
O1 C1 O2 124.4(3) . .
O1 C1 C2 123.7(3) . .
O2 C1 C2 111.8(3) . .
C3 C2 C8 120.2(3) . .
C3 C2 C1 120.5(3) . .
C8 C2 C1 119.1(3) . .
C4 C3 C2 119.9(3) . .
C4 C3 H3 120.1 . .
C2 C3 H3 120.1 . .
C3 C4 C6 120.5(3) . .
C3 C4 C5 120.2(3) . .
C6 C4 C5 119.0(3) . .
O3 C5 O4 125.0(3) . .
O3 C5 C4 116.9(3) . .
O4 C5 C4 118.0(3) . .
C7 C6 C4 119.2(3) . .
C7 C6 H6 120.4 . .
C4 C6 H6 120.4 . .
C6 C7 O5 121.6(3) . .
C6 C7 C8 121.4(3) . .
O5 C7 C8 117.0(3) . .
C7 C8 C2 118.6(3) . .
C7 C8 H8 120.7 . .
C2 C8 H8 120.7 . .
C10 C9 C14 121.0(3) . .
C10 C9 O5 117.5(3) . .
C14 C9 O5 121.4(3) . .
C9 C10 C11 120.1(3) . .
C9 C10 H10 120.0 . .
C11 C10 H10 120.0 . .
C12 C11 C10 120.0(4) . .
C12 C11 H11 120.0 . .
C10 C11 H11 120.0 . .
C11 C12 C13 119.4(3) . .
C11 C12 H12 120.3 . .
C13 C12 H12 120.3 . .
C12 C13 C14 121.9(3) . .
C12 C13 H13 119.0 . .
C14 C13 H13 119.0 . .
C9 C14 C13 117.3(3) . .
C9 C14 C15 124.4(3) . .
C13 C14 C15 118.3(3) . .
O7 C15 O6 125.5(3) . .
O7 C15 C14 118.8(3) . .
O6 C15 C14 115.7(3) . .
N1 C16 C17 122.8(3) . .
N1 C16 H16 118.6 . .
C17 C16 H16 118.6 . .
C18 C17 C16 120.2(3) . .
C18 C17 H17 119.9 . .
C16 C17 H17 119.9 . .
C17 C18 C19 117.1(3) . .
C17 C18 C21 121.1(3) . .
C19 C18 C21 121.8(3) . .
C20 C19 C18 119.3(3) . .
C20 C19 H19 120.4 . .
C18 C19 H19 120.4 . .
N1 C20 C19 123.1(3) . .
N1 C20 H20 118.4 . .
C19 C20 H20 118.4 . .
N2 C21 C18 114.4(3) . .
N2 C21 H21A 108.7 . .
C18 C21 H21A 108.7 . .
N2 C21 H21B 108.7 . .
C18 C21 H21B 108.7 . .
H21A C21 H21B 107.6 . .
N2 C22 C23 110.7(2) . .
N2 C22 H22A 109.5 . .
C23 C22 H22A 109.5 . .
N2 C22 H22B 109.5 . .
C23 C22 H22B 109.5 . .
H22A C22 H22B 108.1 . .
N2 C23 C22 110.4(2) 2_565 .
N2 C23 H23A 109.6 2_565 .
C22 C23 H23A 109.6 . .
N2 C23 H23B 109.6 2_565 .
C22 C23 H23B 109.6 . .
H23A C23 H23B 108.1 . .

loop_
_geom_bond_atom_site_label_1
_geom_bond_atom_site_label_2
_geom_bond_distance
_geom_bond_site_symmetry_2
Co1 O4 2.009(2) 1_545
Co1 O7 2.024(2) 2_466
Co1 O6 2.028(2) .
Co1 N1 2.053(3) .
Co1 O3 2.083(2) 2_476
Co1 Co1 2.7757(12) 2_466
O1 C1 1.199(4) .
O2 C1 1.324(4) .
O2 H2 0.8200 .
O3 C5 1.257(4) .
O3 Co1 2.083(2) 2_476
O4 C5 1.261(4) .
O4 Co1 2.009(2) 1_565
O5 C7 1.382(3) .
O5 C9 1.400(4) .
O6 C15 1.262(4) .
O7 C15 1.261(4) .
O7 Co1 2.024(2) 2_466
N1 C16 1.324(4) .
N1 C20 1.325(4) .
N2 C23 1.467(4) 2_565
N2 C22 1.474(4) .
N2 C21 1.480(4) .
C1 C2 1.496(4) .
C2 C3 1.390(4) .
C2 C8 1.398(4) .
C3 C4 1.379(4) .
C3 H3 0.9300 .
C4 C6 1.388(4) .
C4 C5 1.497(4) .
C6 C7 1.381(4) .
C6 H6 0.9300 .
C7 C8 1.387(4) .
C8 H8 0.9300 .
C9 C10 1.378(5) .
C9 C14 1.382(4) .
C10 C11 1.382(5) .
C10 H10 0.9300 .
C11 C12 1.370(5) .
C11 H11 0.9300 .
C12 C13 1.372(5) .
C12 H12 0.9300 .
C13 C14 1.397(4) .
C13 H13 0.9300 .
C14 C15 1.492(4) .
C16 C17 1.374(4) .
C16 H16 0.9300 .
C17 C18 1.364(4) .
C17 H17 0.9300 .
C18 C19 1.385(5) .
C18 C21 1.514(4) .
C19 C20 1.376(4) .
C19 H19 0.9300 .
C20 H20 0.9300 .
C21 H21A 0.9700 .
C21 H21B 0.9700 .
C22 C23 1.503(4) .
C22 H22A 0.9700 .
C22 H22B 0.9700 .
C23 N2 1.467(4) 2_565
C23 H23A 0.9700 .
C23 H23B 0.9700 .

loop_
_geom_torsion_atom_site_label_1
_geom_torsion_atom_site_label_2
_geom_torsion_atom_site_label_3
_geom_torsion_atom_site_label_4
_geom_torsion
_geom_torsion_site_symmetry_1
_geom_torsion_site_symmetry_4
O4 Co1 O6 C15 -93.7(3) 1_545 .
O7 Co1 O6 C15 2.2(5) 2_466 .
N1 Co1 O6 C15 158.4(3) . .
O3 Co1 O6 C15 71.8(3) 2_476 .
Co1 Co1 O6 C15 1.6(3) 2_466 .
O4 Co1 N1 C16 -77.0(2) 1_545 .
O7 Co1 N1 C16 -173.9(2) 2_466 .
O6 Co1 N1 C16 12.2(2) . .
O3 Co1 N1 C16 99.4(2) 2_476 .
Co1 Co1 N1 C16 79.4(3) 2_466 .
O4 Co1 N1 C20 106.8(3) 1_545 .
O7 Co1 N1 C20 9.9(3) 2_466 .
O6 Co1 N1 C20 -163.9(3) . .
O3 Co1 N1 C20 -76.8(3) 2_476 .
Co1 Co1 N1 C20 -96.7(3) 2_466 .
O1 C1 C2 C3 173.1(3) . .
O2 C1 C2 C3 -3.8(4) . .
O1 C1 C2 C8 -1.6(5) . .
O2 C1 C2 C8 -178.5(3) . .
C8 C2 C3 C4 3.1(4) . .
C1 C2 C3 C4 -171.6(3) . .
C2 C3 C4 C6 -2.6(4) . .
C2 C3 C4 C5 171.3(3) . .
Co1 O3 C5 O4 1.1(5) 2_476 .
Co1 O3 C5 C4 -176.1(2) 2_476 .
Co1 O4 C5 O3 -2.5(4) 1_565 .
Co1 O4 C5 C4 174.71(19) 1_565 .
C3 C4 C5 O3 2.2(4) . .
C6 C4 C5 O3 176.3(3) . .
C3 C4 C5 O4 -175.2(3) . .
C6 C4 C5 O4 -1.1(4) . .
C3 C4 C6 C7 -0.6(4) . .
C5 C4 C6 C7 -174.7(2) . .
C4 C6 C7 O5 -179.3(2) . .
C4 C6 C7 C8 3.4(4) . .
C9 O5 C7 C6 18.7(4) . .
C9 O5 C7 C8 -163.9(3) . .
C6 C7 C8 C2 -2.9(4) . .
O5 C7 C8 C2 179.7(2) . .
C3 C2 C8 C7 -0.4(4) . .
C1 C2 C8 C7 174.4(2) . .
C7 O5 C9 C10 75.1(4) . .
C7 O5 C9 C14 -107.4(3) . .
C14 C9 C10 C11 -0.9(6) . .
O5 C9 C10 C11 176.5(3) . .
C9 C10 C11 C12 -2.8(6) . .
C10 C11 C12 C13 3.2(6) . .
C11 C12 C13 C14 0.1(5) . .
C10 C9 C14 C13 4.0(5) . .
O5 C9 C14 C13 -173.3(3) . .
C10 C9 C14 C15 -175.5(3) . .
O5 C9 C14 C15 7.1(5) . .
C12 C13 C14 C9 -3.7(5) . .
C12 C13 C14 C15 175.9(3) . .
Co1 O7 C15 O6 2.4(4) 2_466 .
Co1 O7 C15 C14 -179.21(19) 2_466 .
Co1 O6 C15 O7 -3.0(5) . .
Co1 O6 C15 C14 178.58(19) . .
C9 C14 C15 O7 23.4(4) . .
C13 C14 C15 O7 -156.2(3) . .
C9 C14 C15 O6 -158.1(3) . .
C13 C14 C15 O6 22.4(4) . .
C20 N1 C16 C17 0.9(5) . .
Co1 N1 C16 C17 -175.4(2) . .
N1 C16 C17 C18 -0.1(5) . .
C16 C17 C18 C19 -0.9(5) . .
C16 C17 C18 C21 178.4(3) . .
C17 C18 C19 C20 1.2(5) . .
C21 C18 C19 C20 -178.1(3) . .
C16 N1 C20 C19 -0.6(5) . .
Co1 N1 C20 C19 175.8(3) . .
C18 C19 C20 N1 -0.5(6) . .
C23 N2 C21 C18 -69.8(3) 2_565 .
C22 N2 C21 C18 54.3(4) . .
C17 C18 C21 N2 -91.1(4) . .
C19 C18 C21 N2 88.1(4) . .
C23 N2 C22 C23 -58.7(3) 2_565 .
C21 N2 C22 C23 175.0(2) . .
N2 C22 C23 N2 59.8(3) . 2_565
